data_4516025
loop_
_publ_author_name
'Singh, Chandan'
'Prakasham, A. P.'
'Gangwar, Manoj Kumar'
'Butcher, Raymond J.'
'Ghosh, Prasenjit'

_publ_section_title
;
 One-Pot Tandem Hiyama Alkynylation/Cyclizations by Palladium(II) Acyclic
 Diaminocarbene (ADC) Complexes Yielding Biologically Relevant Benzofuran
 Scaffolds.
;
_journal_issue 2
_journal_name_full 'ACS omega'
_journal_page_first 1740
_journal_page_last 1756
_journal_paper_doi 10.1021/acsomega.7b01974
_journal_volume 3
_journal_year 2018
_chemical_formula_moiety 'C24 H31 Cl2 N3 Pd'
_chemical_formula_sum 'C24 H31 Cl2 N3 Pd'
_chemical_formula_weight 538.82
_space_group_IT_number 33
_space_group_name_Hall 'P 2c -2n'
_space_group_name_H-M_alt 'P n a 21'
_symmetry_cell_setting orthorhombic
_symmetry_space_group_name_Hall 'P 2c -2n'
_symmetry_space_group_name_H-M 'P n a 21'
_atom_sites_solution_hydrogens geom
_atom_sites_solution_primary direct
_atom_sites_solution_secondary difmap
_audit_creation_method SHELXL-97
_cell_angle_alpha 90.00
_cell_angle_beta 90.00
_cell_angle_gamma 90.00
_cell_formula_units_Z 4
_cell_length_a 14.7426(6)
_cell_length_b 8.5735(3)
_cell_length_c 19.6079(8)
_cell_measurement_reflns_used 5787
_cell_measurement_temperature 296(2)
_cell_measurement_theta_max 32.6972
_cell_measurement_theta_min 2.9323
_cell_volume 2478.35(17)
_computing_cell_refinement
;
CrysAlisPro, Agilent Technologies,
Version 1.171.36.21 (release 14-08-2012 CrysAlis171 .NET)
(compiled Sep 14 2012,17:21:16)
;
_computing_data_collection
;
CrysAlisPro, Agilent Technologies,
Version 1.171.36.21 (release 14-08-2012 CrysAlis171 .NET)
(compiled Sep 14 2012,17:21:16)
;
_computing_data_reduction
;
CrysAlisPro, Agilent Technologies,
Version 1.171.36.21 (release 14-08-2012 CrysAlis171 .NET)
(compiled Sep 14 2012,17:21:16)
;
_computing_molecular_graphics 'SHELXTL (Sheldrick, 2008)'
_computing_publication_material 'SHELXTL (Sheldrick, 2008)'
_computing_structure_refinement 'SHELXL-97 (Sheldrick, 2008)'
_computing_structure_solution 'SHELXS-97 (Sheldrick, 2008)'
_diffrn_ambient_temperature 296(2)
_diffrn_detector_area_resol_mean 15.9948
_diffrn_measured_fraction_theta_full 0.998
_diffrn_measured_fraction_theta_max 0.952
_diffrn_measurement_device_type 'Xcalibur, Sapphire3'
_diffrn_measurement_method '\w scans'
_diffrn_radiation_monochromator graphite
_diffrn_radiation_source 'Enhance (Mo) X-ray Source'
_diffrn_radiation_type MoK\a
_diffrn_radiation_wavelength 0.71073
_diffrn_reflns_av_R_equivalents 0.0702
_diffrn_reflns_av_sigmaI/netI 0.0659
_diffrn_reflns_limit_h_max 21
_diffrn_reflns_limit_h_min -22
_diffrn_reflns_limit_k_max 12
_diffrn_reflns_limit_k_min -12
_diffrn_reflns_limit_l_max 29
_diffrn_reflns_limit_l_min -29
_diffrn_reflns_number 38175
_diffrn_reflns_theta_full 25.50
_diffrn_reflns_theta_max 32.77
_diffrn_reflns_theta_min 2.94
_exptl_absorpt_coefficient_mu 0.980
_exptl_absorpt_correction_T_max 1.00000
_exptl_absorpt_correction_T_min 0.64434
_exptl_absorpt_correction_type multi-scan
_exptl_absorpt_process_details
;
CrysAlisPro, Agilent Technologies,
Version 1.171.36.21 (release 14-08-2012 CrysAlis171 .NET)
(compiled Sep 14 2012,17:21:16)
Empirical absorption correction using spherical harmonics,
 implemented in SCALE3 ABSPACK scaling algorithm.
;
_exptl_crystal_colour colorless
_exptl_crystal_density_diffrn 1.444
_exptl_crystal_density_method 'not measured'
_exptl_crystal_description prism
_exptl_crystal_F_000 1104
_exptl_crystal_size_max 0.3
_exptl_crystal_size_mid 0.2
_exptl_crystal_size_min 0.1
_refine_diff_density_max 0.715
_refine_diff_density_min -0.438
_refine_diff_density_rms 0.070
_refine_ls_abs_structure_details 'Flack H D (1983), Acta Cryst. A39, 876-881'
_refine_ls_abs_structure_Flack -0.02(3)
_refine_ls_extinction_method none
_refine_ls_goodness_of_fit_ref 1.005
_refine_ls_hydrogen_treatment constr
_refine_ls_matrix_type full
_refine_ls_number_parameters 277
_refine_ls_number_reflns 8526
_refine_ls_number_restraints 1
_refine_ls_restrained_S_all 1.005
_refine_ls_R_factor_all 0.0973
_refine_ls_R_factor_gt 0.0522
_refine_ls_shift/su_max 0.004
_refine_ls_shift/su_mean 0.000
_refine_ls_structure_factor_coef Fsqd
_refine_ls_weighting_details 'calc w=1/[\s^2^(Fo^2^)+(0.0365P)^2^] where P=(Fo^2^+2Fc^2^)/3'
_refine_ls_weighting_scheme calc
_refine_ls_wR_factor_gt 0.0875
_refine_ls_wR_factor_ref 0.1029
_reflns_number_gt 5555
_reflns_number_total 8526
_reflns_threshold_expression >2sigma(I)
_cod_data_source_file ao7b01974_si_002.cif
_cod_data_source_block pg10
_cod_database_code 4516025

loop_
_symmetry_equiv_pos_as_xyz
'x, y, z'
'-x, -y, z+1/2'
'-x+1/2, y+1/2, z+1/2'
'x+1/2, -y+1/2, z'

loop_
_atom_site_label
_atom_site_type_symbol
_atom_site_fract_x
_atom_site_fract_y
_atom_site_fract_z
_atom_site_U_iso_or_equiv
_atom_site_adp_type
_atom_site_occupancy
_atom_site_symmetry_multiplicity
_atom_site_calc_flag
_atom_site_refinement_flags
Pd Pd 0.352849(18) 0.84806(3) 0.80076(2) 0.04464(9) Uani 1 1 d .
Cl1 Cl 0.21752(8) 0.98126(13) 0.83007(8) 0.0756(4) Uani 1 1 d .
Cl2 Cl 0.37779(11) 0.99651(14) 0.70410(7) 0.0740(4) Uani 1 1 d .
N1A N 0.5424(2) 0.7507(3) 0.81290(17) 0.0440(8) Uani 1 1 d .
H1AA H 0.5875 0.6912 0.8030 0.053 Uiso 1 1 calc R
N2A N 0.4597(2) 0.6126(4) 0.73447(16) 0.0474(8) Uani 1 1 d .
C1A C 0.5561(3) 0.8688(4) 0.8633(2) 0.0422(9) Uani 1 1 d .
C2A C 0.5479(3) 0.8328(5) 0.9326(2) 0.0477(10) Uani 1 1 d .
C3A C 0.5583(3) 0.9515(6) 0.9790(2) 0.0564(12) Uani 1 1 d .
H3AA H 0.5515 0.9290 1.0251 0.068 Uiso 1 1 calc R
C4A C 0.5785(3) 1.1032(6) 0.9601(3) 0.0609(13) Uani 1 1 d .
C5A C 0.5921(3) 1.1333(5) 0.8917(3) 0.0580(12) Uani 1 1 d .
H5AA H 0.6080 1.2337 0.8783 0.070 Uiso 1 1 calc R
C6A C 0.5827(3) 1.0188(5) 0.8426(2) 0.0519(12) Uani 1 1 d .
C7A C 0.5358(4) 0.6682(6) 0.9555(3) 0.0674(14) Uani 1 1 d .
H7AA H 0.5108 0.6075 0.9189 0.101 Uiso 1 1 calc R
H7AB H 0.4952 0.6655 0.9938 0.101 Uiso 1 1 calc R
H7AC H 0.5934 0.6257 0.9686 0.101 Uiso 1 1 calc R
C8A C 0.5853(4) 1.2331(7) 1.0130(3) 0.0879(19) Uani 1 1 d .
H8AA H 0.6303 1.3073 0.9989 0.132 Uiso 1 1 calc R
H8AB H 0.6024 1.1894 1.0563 0.132 Uiso 1 1 calc R
H8AC H 0.5277 1.2842 1.0173 0.132 Uiso 1 1 calc R
C9A C 0.6034(4) 1.0536(7) 0.7692(3) 0.0758(16) Uani 1 1 d .
H9AA H 0.6410 0.9724 0.7508 0.114 Uiso 1 1 calc R
H9AB H 0.6346 1.1515 0.7660 0.114 Uiso 1 1 calc R
H9AC H 0.5478 1.0591 0.7438 0.114 Uiso 1 1 calc R
C10A C 0.4647(3) 0.7266(4) 0.78022(17) 0.0416(9) Uani 1 1 d .
C11A C 0.5351(4) 0.5099(5) 0.7149(2) 0.0616(12) Uani 1 1 d .
H11A H 0.5509 0.4397 0.7518 0.074 Uiso 1 1 calc R
H11B H 0.5882 0.5702 0.7023 0.074 Uiso 1 1 calc R
C12A C 0.4985(4) 0.4214(7) 0.6545(3) 0.0894(19) Uani 1 1 d .
H12A H 0.5192 0.4686 0.6124 0.107 Uiso 1 1 calc R
H12B H 0.5193 0.3141 0.6558 0.107 Uiso 1 1 calc R
C13A C 0.3982(5) 0.4275(7) 0.6588(3) 0.0863(18) Uani 1 1 d .
H13A H 0.3749 0.3387 0.6839 0.104 Uiso 1 1 calc R
H13B H 0.3715 0.4279 0.6136 0.104 Uiso 1 1 calc R
C14A C 0.3777(3) 0.5764(6) 0.6954(2) 0.0584(12) Uani 1 1 d .
H14A H 0.3644 0.6592 0.6632 0.070 Uiso 1 1 calc R
H14B H 0.3261 0.5634 0.7256 0.070 Uiso 1 1 calc R
N1B N 0.3199(3) 0.6091(5) 0.9141(2) 0.0539(9) Uani 1 1 d .
C1B C 0.3311(3) 0.7035(5) 0.8738(3) 0.0511(10) Uani 1 1 d .
C2B C 0.3191(3) 0.4802(5) 0.9585(2) 0.0468(10) Uani 1 1 d .
C3B C 0.3427(3) 0.3375(5) 0.9320(3) 0.0534(11) Uani 1 1 d .
C4B C 0.3475(3) 0.2125(6) 0.9770(3) 0.0602(12) Uani 1 1 d .
H4BA H 0.3628 0.1144 0.9603 0.072 Uiso 1 1 calc R
C5B C 0.3302(3) 0.2299(6) 1.0450(3) 0.0637(13) Uani 1 1 d .
C6B C 0.3052(3) 0.3764(6) 1.0694(2) 0.0618(13) Uani 1 1 d .
H6BA H 0.2924 0.3882 1.1155 0.074 Uiso 1 1 calc R
C7B C 0.2989(3) 0.5042(5) 1.0271(2) 0.0533(10) Uani 1 1 d .
C8B C 0.3646(3) 0.3161(6) 0.8575(3) 0.0688(14) Uani 1 1 d .
H8BA H 0.4076 0.3938 0.8435 0.103 Uiso 1 1 calc R
H8BB H 0.3102 0.3265 0.8310 0.103 Uiso 1 1 calc R
H8BC H 0.3900 0.2142 0.8505 0.103 Uiso 1 1 calc R
C9B C 0.3413(5) 0.0948(8) 1.0939(3) 0.104(2) Uani 1 1 d .
H9BA H 0.3931 0.0338 1.0808 0.157 Uiso 1 1 calc R
H9BB H 0.2879 0.0307 1.0926 0.157 Uiso 1 1 calc R
H9BC H 0.3500 0.1341 1.1393 0.157 Uiso 1 1 calc R
C10B C 0.2737(4) 0.6613(6) 1.0536(3) 0.0769(15) Uani 1 1 d .
H10A H 0.2325 0.7106 1.0224 0.115 Uiso 1 1 calc R
H10B H 0.3273 0.7241 1.0581 0.115 Uiso 1 1 calc R
H10C H 0.2452 0.6504 1.0973 0.115 Uiso 1 1 calc R

loop_
_atom_site_aniso_label
_atom_site_aniso_U_11
_atom_site_aniso_U_22
_atom_site_aniso_U_33
_atom_site_aniso_U_23
_atom_site_aniso_U_13
_atom_site_aniso_U_12
Pd 0.04346(15) 0.03590(12) 0.05454(16) -0.0005(2) -0.01391(17) 0.00163(11)
Cl1 0.0437(6) 0.0503(6) 0.1328(12) -0.0043(6) -0.0081(6) 0.0045(5)
Cl2 0.0980(10) 0.0562(7) 0.0680(8) 0.0179(6) -0.0217(7) -0.0045(6)
N1A 0.0445(17) 0.0406(14) 0.047(2) -0.0034(15) -0.0048(15) 0.0070(13)
N2A 0.053(2) 0.0457(18) 0.044(2) -0.0073(15) -0.0064(15) 0.0008(16)
C1A 0.039(2) 0.044(2) 0.044(2) -0.0029(18) -0.0055(17) 0.0004(17)
C2A 0.037(2) 0.056(2) 0.051(2) -0.001(2) -0.0087(17) -0.0001(18)
C3A 0.049(3) 0.075(3) 0.046(3) -0.009(2) -0.0099(19) 0.009(2)
C4A 0.041(3) 0.065(3) 0.076(3) -0.024(3) -0.015(2) 0.008(2)
C5A 0.051(3) 0.045(2) 0.078(3) -0.011(2) -0.013(2) -0.003(2)
C6A 0.044(3) 0.053(3) 0.058(3) 0.000(2) -0.0084(19) -0.004(2)
C7A 0.069(3) 0.076(3) 0.057(3) 0.019(2) -0.012(2) -0.016(3)
C8A 0.068(4) 0.090(4) 0.106(5) -0.051(4) -0.023(3) 0.012(3)
C9A 0.083(4) 0.078(4) 0.067(3) 0.014(3) -0.002(3) -0.010(3)
C10A 0.053(2) 0.0356(18) 0.036(2) 0.0010(14) -0.0101(16) -0.0036(16)
C11A 0.065(3) 0.056(3) 0.063(3) -0.013(2) -0.001(2) 0.007(2)
C12A 0.093(5) 0.090(4) 0.085(4) -0.044(4) 0.002(3) 0.004(4)
C13A 0.108(5) 0.072(4) 0.079(4) -0.028(3) -0.026(4) -0.002(4)
C14A 0.062(3) 0.058(3) 0.055(3) -0.006(2) -0.012(2) -0.010(2)
N1B 0.044(2) 0.054(2) 0.064(3) 0.005(2) -0.0032(19) 0.0025(18)
C1B 0.039(2) 0.049(2) 0.065(3) -0.002(2) -0.007(2) 0.0098(19)
C2B 0.035(2) 0.049(2) 0.056(3) 0.005(2) -0.0019(18) -0.0026(18)
C3B 0.036(2) 0.050(2) 0.074(3) -0.003(2) -0.001(2) -0.0038(19)
C4B 0.050(3) 0.047(2) 0.084(4) 0.003(2) 0.007(2) -0.001(2)
C5B 0.054(3) 0.060(3) 0.077(3) 0.015(3) 0.001(2) -0.005(2)
C6B 0.053(3) 0.078(4) 0.055(3) 0.006(2) 0.002(2) -0.012(2)
C7B 0.045(3) 0.056(3) 0.059(3) -0.002(2) -0.001(2) -0.003(2)
C8B 0.075(4) 0.069(3) 0.062(3) -0.006(3) 0.011(3) 0.000(3)
C9B 0.121(6) 0.089(4) 0.103(5) 0.048(4) 0.017(4) 0.008(4)
C10B 0.085(4) 0.070(3) 0.076(4) -0.017(3) -0.001(3) 0.006(3)

loop_
_atom_type_symbol
_atom_type_description
_atom_type_scat_dispersion_real
_atom_type_scat_dispersion_imag
_atom_type_scat_source
C C 0.0033 0.0016 'International Tables Vol C Tables 4.2.6.8 and 6.1.1.4'
H H 0.0000 0.0000 'International Tables Vol C Tables 4.2.6.8 and 6.1.1.4'
N N 0.0061 0.0033 'International Tables Vol C Tables 4.2.6.8 and 6.1.1.4'
Cl Cl 0.1484 0.1585 'International Tables Vol C Tables 4.2.6.8 and 6.1.1.4'
Pd Pd -0.9988 1.0072 'International Tables Vol C Tables 4.2.6.8 and 6.1.1.4'

loop_
_geom_angle_atom_site_label_1
_geom_angle_atom_site_label_2
_geom_angle_atom_site_label_3
_geom_angle
C1B Pd C10A 87.22(16)
C1B Pd Cl2 173.08(14)
C10A Pd Cl2 89.44(11)
C1B Pd Cl1 89.42(13)
C10A Pd Cl1 176.62(11)
Cl2 Pd Cl1 93.86(5)
C10A N1A C1A 124.4(3)
C10A N1A H1AA 117.8
C1A N1A H1AA 117.8
C10A N2A C14A 123.6(4)
C10A N2A C11A 125.2(4)
C14A N2A C11A 111.2(3)
C2A C1A C6A 120.5(4)
C2A C1A N1A 120.2(3)
C6A C1A N1A 119.1(4)
C3A C2A C1A 118.1(4)
C3A C2A C7A 120.9(4)
C1A C2A C7A 120.8(4)
C2A C3A C4A 122.8(4)
C2A C3A H3AA 118.6
C4A C3A H3AA 118.6
C5A C4A C3A 117.9(4)
C5A C4A C8A 121.0(5)
C3A C4A C8A 121.2(5)
C4A C5A C6A 121.9(4)
C4A C5A H5AA 119.0
C6A C5A H5AA 119.0
C5A C6A C1A 118.4(4)
C5A C6A C9A 120.4(5)
C1A C6A C9A 121.1(5)
C2A C7A H7AA 109.5
C2A C7A H7AB 109.5
H7AA C7A H7AB 109.5
C2A C7A H7AC 109.5
H7AA C7A H7AC 109.5
H7AB C7A H7AC 109.5
C4A C8A H8AA 109.5
C4A C8A H8AB 109.5
H8AA C8A H8AB 109.5
C4A C8A H8AC 109.5
H8AA C8A H8AC 109.5
H8AB C8A H8AC 109.5
C6A C9A H9AA 109.5
C6A C9A H9AB 109.5
H9AA C9A H9AB 109.5
C6A C9A H9AC 109.5
H9AA C9A H9AC 109.5
H9AB C9A H9AC 109.5
N2A C10A N1A 119.1(4)
N2A C10A Pd 118.4(3)
N1A C10A Pd 122.4(3)
N2A C11A C12A 103.7(4)
N2A C11A H11A 111.0
C12A C11A H11A 111.0
N2A C11A H11B 111.0
C12A C11A H11B 111.0
H11A C11A H11B 109.0
C13A C12A C11A 107.2(4)
C13A C12A H12A 110.3
C11A C12A H12A 110.3
C13A C12A H12B 110.3
C11A C12A H12B 110.3
H12A C12A H12B 108.5
C12A C13A C14A 105.0(5)
C12A C13A H13A 110.7
C14A C13A H13A 110.7
C12A C13A H13B 110.7
C14A C13A H13B 110.7
H13A C13A H13B 108.8
N2A C14A C13A 105.3(4)
N2A C14A H14A 110.7
C13A C14A H14A 110.7
N2A C14A H14B 110.7
C13A C14A H14B 110.7
H14A C14A H14B 108.8
C1B N1B C2B 170.0(5)
N1B C1B Pd 175.1(4)
C3B C2B C7B 123.4(4)
C3B C2B N1B 117.7(4)
C7B C2B N1B 118.9(4)
C2B C3B C4B 117.4(5)
C2B C3B C8B 121.9(4)
C4B C3B C8B 120.7(4)
C5B C4B C3B 121.7(5)
C5B C4B H4BA 119.1
C3B C4B H4BA 119.1
C4B C5B C6B 118.9(5)
C4B C5B C9B 121.0(5)
C6B C5B C9B 120.1(5)
C7B C6B C5B 121.8(5)
C7B C6B H6BA 119.1
C5B C6B H6BA 119.1
C6B C7B C2B 116.8(4)
C6B C7B C10B 121.7(5)
C2B C7B C10B 121.5(4)
C3B C8B H8BA 109.5
C3B C8B H8BB 109.5
H8BA C8B H8BB 109.5
C3B C8B H8BC 109.5
H8BA C8B H8BC 109.5
H8BB C8B H8BC 109.5
C5B C9B H9BA 109.5
C5B C9B H9BB 109.5
H9BA C9B H9BB 109.5
C5B C9B H9BC 109.5
H9BA C9B H9BC 109.5
H9BB C9B H9BC 109.5
C7B C10B H10A 109.5
C7B C10B H10B 109.5
H10A C10B H10B 109.5
C7B C10B H10C 109.5
H10A C10B H10C 109.5
H10B C10B H10C 109.5

loop_
_geom_bond_atom_site_label_1
_geom_bond_atom_site_label_2
_geom_bond_distance
Pd C1B 1.920(5)
Pd C10A 1.991(4)
Pd Cl2 2.3124(13)
Pd Cl1 2.3695(12)
N1A C10A 1.329(5)
N1A C1A 1.430(5)
N1A H1AA 0.8600
N2A C10A 1.329(5)
N2A C14A 1.465(5)
N2A C11A 1.468(6)
C1A C2A 1.398(6)
C1A C6A 1.404(6)
C2A C3A 1.373(6)
C2A C7A 1.492(6)
C3A C4A 1.385(7)
C3A H3AA 0.9300
C4A C5A 1.380(7)
C4A C8A 1.526(7)
C5A C6A 1.383(6)
C5A H5AA 0.9300
C6A C9A 1.501(6)
C7A H7AA 0.9600
C7A H7AB 0.9600
C7A H7AC 0.9600
C8A H8AA 0.9600
C8A H8AB 0.9600
C8A H8AC 0.9600
C9A H9AA 0.9600
C9A H9AB 0.9600
C9A H9AC 0.9600
C11A C12A 1.505(6)
C11A H11A 0.9700
C11A H11B 0.9700
C12A C13A 1.482(8)
C12A H12A 0.9700
C12A H12B 0.9700
C13A C14A 1.496(7)
C13A H13A 0.9700
C13A H13B 0.9700
C14A H14A 0.9700
C14A H14B 0.9700
N1B C1B 1.145(6)
N1B C2B 1.406(6)
C2B C3B 1.374(6)
C2B C7B 1.393(6)
C3B C4B 1.390(7)
C3B C8B 1.508(7)
C4B C5B 1.365(7)
C4B H4BA 0.9300
C5B C6B 1.394(7)
C5B C9B 1.513(7)
C6B C7B 1.377(6)
C6B H6BA 0.9300
C7B C10B 1.491(6)
C8B H8BA 0.9600
C8B H8BB 0.9600
C8B H8BC 0.9600
C9B H9BA 0.9600
C9B H9BB 0.9600
C9B H9BC 0.9600
C10B H10A 0.9600
C10B H10B 0.9600
C10B H10C 0.9600

loop_
_geom_hbond_atom_site_label_D
_geom_hbond_atom_site_label_H
_geom_hbond_atom_site_label_A
_geom_hbond_distance_DH
_geom_hbond_distance_HA
_geom_hbond_distance_DA
_geom_hbond_angle_DHA
_geom_hbond_site_symmetry_A
N1A H1AA Cl1 0.86 2.48 3.276(3) 154.7 4_565

loop_
_geom_torsion_atom_site_label_1
_geom_torsion_atom_site_label_2
_geom_torsion_atom_site_label_3
_geom_torsion_atom_site_label_4
_geom_torsion
C10A N1A C1A C2A 96.1(5)
C10A N1A C1A C6A -87.4(5)
C6A C1A C2A C3A 6.0(6)
N1A C1A C2A C3A -177.6(3)
C6A C1A C2A C7A -169.2(4)
N1A C1A C2A C7A 7.2(6)
C1A C2A C3A C4A -1.6(6)
C7A C2A C3A C4A 173.6(4)
C2A C3A C4A C5A -2.6(7)
C2A C3A C4A C8A 177.3(4)
C3A C4A C5A C6A 2.5(7)
C8A C4A C5A C6A -177.4(4)
C4A C5A C6A C1A 1.8(7)
C4A C5A C6A C9A -176.3(5)
C2A C1A C6A C5A -6.1(6)
N1A C1A C6A C5A 177.4(4)
C2A C1A C6A C9A 172.0(5)
N1A C1A C6A C9A -4.5(7)
C14A N2A C10A N1A -179.7(4)
C11A N2A C10A N1A -1.6(6)
C14A N2A C10A Pd 3.5(5)
C11A N2A C10A Pd -178.4(3)
C1A N1A C10A N2A -179.7(3)
C1A N1A C10A Pd -3.0(5)
C1B Pd C10A N2A 92.8(3)
Cl2 Pd C10A N2A -81.2(3)
Cl1 Pd C10A N2A 86.7(19)
C1B Pd C10A N1A -83.9(3)
Cl2 Pd C10A N1A 102.2(3)
Cl1 Pd C10A N1A -89.9(19)
C10A N2A C11A C12A -171.1(4)
C14A N2A C11A C12A 7.2(5)
N2A C11A C12A C13A -21.9(6)
C11A C12A C13A C14A 28.4(7)
C10A N2A C14A C13A -171.7(4)
C11A N2A C14A C13A 10.0(5)
C12A C13A C14A N2A -23.3(6)
C2B N1B C1B Pd 36(7)
C10A Pd C1B N1B -43(5)
Cl2 Pd C1B N1B 18(5)
Cl1 Pd C1B N1B 136(5)
C1B N1B C2B C3B -35(3)
C1B N1B C2B C7B 142(3)
C7B C2B C3B C4B -0.9(6)
N1B C2B C3B C4B 176.0(4)
C7B C2B C3B C8B -179.7(4)
N1B C2B C3B C8B -2.8(6)
C2B C3B C4B C5B -0.5(7)
C8B C3B C4B C5B 178.3(4)
C3B C4B C5B C6B 1.4(7)
C3B C4B C5B C9B -176.2(5)
C4B C5B C6B C7B -1.1(7)
C9B C5B C6B C7B 176.6(5)
C5B C6B C7B C2B -0.2(7)
C5B C6B C7B C10B -178.9(5)
C3B C2B C7B C6B 1.2(7)
N1B C2B C7B C6B -175.6(4)
C3B C2B C7B C10B 180.0(4)
N1B C2B C7B C10B 3.1(7)
